data_4336601
loop_
_publ_author_name
'Mansura Khatun'
'Stanislav S. Stoyko'
'Arthur Mar'

_publ_contact_author_address
; Department of Chemistry
  University of Alberta
  Edmonton, AB
  Canada  T6G 2G2
;
_publ_contact_author_email arthur.mar@ualberta.ca
_publ_contact_author_fax '(780) 492-8231'
_publ_contact_author_name 'Dr. Arthur Mar'
_publ_contact_author_phone '(780) 492-5592'
_publ_section_title
;
 Electron-Deficient Ternary and Quaternary Pnictides Rb4Zn7As7,
 Rb4Mn3.5Zn3.5Sb7, Rb7Mn12Sb12, and Rb7Mn4Cd8Sb12 with Corrugated Anionic
 Layers
;
_journal_name_full 'Inorganic Chemistry'
_journal_page_first 12682
_journal_page_last 12690
_journal_paper_doi 10.1021/ic401887b
_journal_volume 52
_journal_year 2013
_chemical_formula_structural 'Rb7 Mn4 Cd8 Sb12'
_chemical_formula_sum 'Cd8 Mn4 Rb7 Sb12'
_chemical_formula_weight 3178.25
_chemical_name_common 'rubidium manganese cadmium antimonide (7/4/8/12)'
_chemical_name_systematic 'rubidium manganese cadmium antimonide (7/4/8/12)'
_space_group_IT_number 12
_symmetry_cell_setting monoclinic
_symmetry_space_group_name_Hall '-C 2y'
_symmetry_space_group_name_H-M 'C 1 2/m 1'
_atom_sites_solution_primary direct
_atom_sites_solution_secondary difmap
_audit_creation_method SHELXL-97
_cell_angle_alpha 90.00
_cell_angle_beta 103.221(2)
_cell_angle_gamma 90.00
_cell_formula_units_Z 2
_cell_length_a 27.009(4)
_cell_length_b 4.5752(7)
_cell_length_c 16.727(3)
_cell_measurement_reflns_used 3410
_cell_measurement_temperature 173(2)
_cell_measurement_theta_max 32.32
_cell_measurement_theta_min 2.50
_cell_volume 2012.2(6)
_computing_cell_refinement 'Bruker SAINT 7.68A (Bruker, 2009)'
_computing_data_collection 'Bruker SMART 5.054 (Bruker, 1999)'
_computing_data_reduction 'Bruker SAINT 7.68A'
_computing_molecular_graphics 'ATOMS 5.1 (Dowty, 1999)'
_computing_publication_material 'Bruker SHELXTL 6.12'
_computing_structure_refinement 'Bruker SHELXTL 6.12'
_computing_structure_solution 'Bruker SHELXTL 6.12'
_diffrn_ambient_temperature 173(2)
_diffrn_measured_fraction_theta_full 0.964
_diffrn_measured_fraction_theta_max 0.964
_diffrn_measurement_device_type 'Bruker PLATFORM/SMART APEX II CCD'
_diffrn_measurement_method '\w scans'
_diffrn_radiation_monochromator graphite
_diffrn_radiation_source 'fine-focus sealed tube'
_diffrn_radiation_type MoK\a
_diffrn_radiation_wavelength 0.71073
_diffrn_reflns_av_R_equivalents 0.0617
_diffrn_reflns_av_sigmaI/netI 0.0541
_diffrn_reflns_limit_h_max 40
_diffrn_reflns_limit_h_min -41
_diffrn_reflns_limit_k_max 6
_diffrn_reflns_limit_k_min -6
_diffrn_reflns_limit_l_max 25
_diffrn_reflns_limit_l_min -25
_diffrn_reflns_number 14196
_diffrn_reflns_theta_full 33.26
_diffrn_reflns_theta_max 33.26
_diffrn_reflns_theta_min 1.75
_exptl_absorpt_coefficient_mu 21.634
_exptl_absorpt_correction_T_max 0.7344
_exptl_absorpt_correction_T_min 0.2640
_exptl_absorpt_correction_type numerical
_exptl_absorpt_process_details 'Bruker SHELXTL 6.12 (Sheldrick, 2001)'
_exptl_crystal_colour black
_exptl_crystal_density_diffrn 5.246
_exptl_crystal_description needle
_exptl_crystal_F_000 2710
_exptl_crystal_size_max 0.19
_exptl_crystal_size_mid 0.03
_exptl_crystal_size_min 0.02
_refine_diff_density_max 1.799
_refine_diff_density_min -2.117
_refine_diff_density_rms 0.397
_refine_ls_extinction_coef 0.000167(10)
_refine_ls_extinction_expression Fc^*^=kFc[1+0.001xFc^2^\l^3^/sin(2\q)]^-1/4^
_refine_ls_extinction_method SHELXL
_refine_ls_goodness_of_fit_ref 0.992
_refine_ls_matrix_type full
_refine_ls_number_parameters 101
_refine_ls_number_reflns 4119
_refine_ls_number_restraints 0
_refine_ls_restrained_S_all 0.992
_refine_ls_R_factor_all 0.0620
_refine_ls_R_factor_gt 0.0342
_refine_ls_shift/su_max 0.001
_refine_ls_shift/su_mean 0.000
_refine_ls_structure_factor_coef Fsqd
_refine_ls_weighting_details 'calc w=1/[\s^2^(Fo^2^)+(0.0207P)^2^+0.0000P] where P=(Fo^2^+2Fc^2^)/3'
_refine_ls_weighting_scheme calc
_refine_ls_wR_factor_gt 0.0570
_refine_ls_wR_factor_ref 0.0648
_reflns_number_gt 2933
_reflns_number_total 4119
_reflns_threshold_expression I>2s\(I)
_cod_data_source_file ic401887b_si_002_1.cif
_cod_data_source_block Rb7Mn4Cd8Sb12
_cod_original_cell_volume 2012.2(5)
_cod_original_sg_symbol_H-M 'C 2/m'
_cod_database_code 4336601

loop_
_symmetry_equiv_pos_as_xyz
'x, y, z'
'-x, y, -z'
'x+1/2, y+1/2, z'
'-x+1/2, y+1/2, -z'
'-x, -y, -z'
'x, -y, z'
'-x+1/2, -y+1/2, -z'
'x+1/2, -y+1/2, z'

loop_
_atom_site_label
_atom_site_type_symbol
_atom_site_fract_x
_atom_site_fract_y
_atom_site_fract_z
_atom_site_U_iso_or_equiv
_atom_site_adp_type
_atom_site_occupancy
_atom_site_symmetry_multiplicity
_atom_site_calc_flag
_atom_site_refinement_flags
Rb1 Rb 0.24992(3) 0.0000 0.28824(5) 0.01582(16) Uani 1 2 d S
Rb2 Rb 0.37660(3) 0.0000 0.13414(5) 0.01855(17) Uani 1 2 d S
Rb3 Rb 0.41946(3) 0.0000 0.43942(6) 0.02172(19) Uani 1 2 d S
Rb4 Rb 0.0000 0.5000 0.0000 0.0283(3) Uani 1 4 d S
Mn1 Mn 0.08959(3) 0.0000 0.18721(4) 0.0173(2) Uani 0.135(5) 2 d SP
Cd1 Cd 0.08959(3) 0.0000 0.18721(4) 0.0173(2) Uani 0.865(5) 2 d SP
Mn2 Mn 0.12215(3) 0.0000 0.39183(4) 0.0150(2) Uani 0.282(5) 2 d SP
Cd2 Cd 0.12215(3) 0.0000 0.39183(4) 0.0150(2) Uani 0.718(5) 2 d SP
Mn3 Mn 0.22206(3) 0.0000 0.03947(4) 0.0132(2) Uani 0.345(5) 2 d SP
Cd3 Cd 0.22206(3) 0.0000 0.03947(4) 0.0132(2) Uani 0.655(5) 2 d SP
Mn4 Mn 0.29067(3) 0.0000 0.53668(4) 0.0138(2) Uani 0.239(5) 2 d SP
Cd4 Cd 0.29067(3) 0.0000 0.53668(4) 0.0138(2) Uani 0.761(5) 2 d SP
Mn5 Mn 0.53803(5) 0.0000 0.29253(8) 0.0130(2) Uani 1 2 d S
Mn6 Mn 0.66281(2) 0.0000 0.11603(4) 0.01422(19) Uani 0.105(5) 2 d SP
Cd6 Cd 0.66281(2) 0.0000 0.11603(4) 0.01422(19) Uani 0.895(5) 2 d SP
Sb1 Sb 0.01209(2) 0.0000 0.79352(4) 0.01624(12) Uani 1 2 d S
Sb2 Sb 0.01598(2) 0.0000 0.38242(3) 0.01514(12) Uani 1 2 d S
Sb3 Sb 0.11147(2) 0.0000 0.03292(3) 0.01356(11) Uani 1 2 d S
Sb4 Sb 0.18519(2) 0.0000 0.55002(3) 0.01444(12) Uani 1 2 d S
Sb5 Sb 0.64346(2) 0.0000 0.29102(3) 0.01132(11) Uani 1 2 d S
Sb6 Sb 0.77067(2) 0.0000 0.12948(3) 0.01373(11) Uani 1 2 d S

loop_
_atom_site_aniso_label
_atom_site_aniso_U_11
_atom_site_aniso_U_22
_atom_site_aniso_U_33
_atom_site_aniso_U_23
_atom_site_aniso_U_13
_atom_site_aniso_U_12
Rb1 0.0183(4) 0.0143(4) 0.0150(4) 0.000 0.0041(3) 0.000
Rb2 0.0156(4) 0.0165(4) 0.0235(4) 0.000 0.0044(3) 0.000
Rb3 0.0182(4) 0.0177(4) 0.0317(5) 0.000 0.0106(4) 0.000
Rb4 0.0153(6) 0.0168(6) 0.0524(9) 0.000 0.0071(6) 0.000
Mn1 0.0186(4) 0.0186(4) 0.0166(4) 0.000 0.0080(3) 0.000
Cd1 0.0186(4) 0.0186(4) 0.0166(4) 0.000 0.0080(3) 0.000
Mn2 0.0125(4) 0.0149(4) 0.0166(4) 0.000 0.0015(3) 0.000
Cd2 0.0125(4) 0.0149(4) 0.0166(4) 0.000 0.0015(3) 0.000
Mn3 0.0157(4) 0.0103(4) 0.0147(4) 0.000 0.0055(3) 0.000
Cd3 0.0157(4) 0.0103(4) 0.0147(4) 0.000 0.0055(3) 0.000
Mn4 0.0139(3) 0.0105(3) 0.0173(4) 0.000 0.0040(3) 0.000
Cd4 0.0139(3) 0.0105(3) 0.0173(4) 0.000 0.0040(3) 0.000
Mn5 0.0135(6) 0.0077(5) 0.0185(6) 0.000 0.0052(5) 0.000
Mn6 0.0139(3) 0.0105(3) 0.0187(4) 0.000 0.0047(2) 0.000
Cd6 0.0139(3) 0.0105(3) 0.0187(4) 0.000 0.0047(2) 0.000
Sb1 0.0141(3) 0.0147(3) 0.0180(3) 0.000 -0.0002(2) 0.000
Sb2 0.0170(3) 0.0137(3) 0.0169(3) 0.000 0.0082(2) 0.000
Sb3 0.0134(3) 0.0121(2) 0.0151(3) 0.000 0.0031(2) 0.000
Sb4 0.0142(3) 0.0122(3) 0.0178(3) 0.000 0.0053(2) 0.000
Sb5 0.0116(2) 0.0103(2) 0.0126(2) 0.000 0.00385(19) 0.000
Sb6 0.0128(2) 0.0148(3) 0.0141(3) 0.000 0.0041(2) 0.000

loop_
_atom_type_symbol
_atom_type_description
_atom_type_scat_dispersion_real
_atom_type_scat_dispersion_imag
_atom_type_scat_source
Mn Mn 0.3368 0.7283 'International Tables Vol C Tables 4.2.6.8 and 6.1.1.4'
Rb Rb -0.9393 2.9676 'International Tables Vol C Tables 4.2.6.8 and 6.1.1.4'
Cd Cd -0.8075 1.2024 'International Tables Vol C Tables 4.2.6.8 and 6.1.1.4'
Sb Sb -0.5866 1.5461 'International Tables Vol C Tables 4.2.6.8 and 6.1.1.4'

loop_
_geom_angle_atom_site_label_1
_geom_angle_atom_site_label_2
_geom_angle_atom_site_label_3
_geom_angle
_geom_angle_site_symmetry_1
_geom_angle_site_symmetry_3
Sb6 Rb1 Sb6 77.76(2) 3_445 3_455
Sb6 Rb1 Sb4 143.30(3) 3_445 7_556
Sb6 Rb1 Sb4 91.079(17) 3_455 7_556
Sb6 Rb1 Sb4 91.079(17) 3_445 7_546
Sb6 Rb1 Sb4 143.30(3) 3_455 7_546
Sb4 Rb1 Sb4 77.17(2) 7_556 7_546
Sb6 Rb1 Sb5 82.527(15) 3_445 3_445
Sb6 Rb1 Sb5 130.52(3) 3_455 3_445
Sb4 Rb1 Sb5 128.37(3) 7_556 3_445
Sb4 Rb1 Sb5 81.145(16) 7_546 3_445
Sb6 Rb1 Sb5 130.52(3) 3_445 3_455
Sb6 Rb1 Sb5 82.527(15) 3_455 3_455
Sb4 Rb1 Sb5 81.145(16) 7_556 3_455
Sb4 Rb1 Sb5 128.37(3) 7_546 3_455
Sb5 Rb1 Sb5 76.79(2) 3_445 3_455
Sb6 Rb1 Cd6 43.832(16) 3_445 3_445
Sb6 Rb1 Cd6 89.85(2) 3_455 3_445
Sb4 Rb1 Cd6 172.73(2) 7_556 3_445
Sb4 Rb1 Cd6 106.134(13) 7_546 3_445
Sb5 Rb1 Cd6 47.218(15) 3_445 3_445
Sb5 Rb1 Cd6 91.83(2) 3_455 3_445
Sb6 Rb1 Mn6 43.832(16) 3_445 3_445
Sb6 Rb1 Mn6 89.85(2) 3_455 3_445
Sb4 Rb1 Mn6 172.73(2) 7_556 3_445
Sb4 Rb1 Mn6 106.134(13) 7_546 3_445
Sb5 Rb1 Mn6 47.218(15) 3_445 3_445
Sb5 Rb1 Mn6 91.83(2) 3_455 3_445
Cd6 Rb1 Mn6 0.00(2) 3_445 3_445
Sb6 Rb1 Cd6 89.85(2) 3_445 3_455
Sb6 Rb1 Cd6 43.832(16) 3_455 3_455
Sb4 Rb1 Cd6 106.134(13) 7_556 3_455
Sb4 Rb1 Cd6 172.73(2) 7_546 3_455
Sb5 Rb1 Cd6 91.83(2) 3_445 3_455
Sb5 Rb1 Cd6 47.218(15) 3_455 3_455
Cd6 Rb1 Cd6 69.850(19) 3_445 3_455
Mn6 Rb1 Cd6 69.850(19) 3_445 3_455
Sb6 Rb1 Mn6 89.85(2) 3_445 3_455
Sb6 Rb1 Mn6 43.832(16) 3_455 3_455
Sb4 Rb1 Mn6 106.134(13) 7_556 3_455
Sb4 Rb1 Mn6 172.73(2) 7_546 3_455
Sb5 Rb1 Mn6 91.83(2) 3_445 3_455
Sb5 Rb1 Mn6 47.218(15) 3_455 3_455
Cd6 Rb1 Mn6 69.850(19) 3_445 3_455
Mn6 Rb1 Mn6 69.850(19) 3_445 3_455
Cd6 Rb1 Mn6 0.00(2) 3_455 3_455
Sb6 Rb1 Mn4 134.191(17) 3_445 .
Sb6 Rb1 Mn4 134.191(17) 3_455 .
Sb4 Rb1 Mn4 43.201(13) 7_556 .
Sb4 Rb1 Mn4 43.201(13) 7_546 .
Sb5 Rb1 Mn4 90.962(19) 3_445 .
Sb5 Rb1 Mn4 90.962(19) 3_455 .
Cd6 Rb1 Mn4 135.808(17) 3_445 .
Mn6 Rb1 Mn4 135.808(17) 3_445 .
Cd6 Rb1 Mn4 135.808(17) 3_455 .
Mn6 Rb1 Mn4 135.808(17) 3_455 .
Sb6 Rb2 Sb6 77.62(2) 3_445 3_455
Sb6 Rb2 Sb3 78.384(16) 3_445 7_545
Sb6 Rb2 Sb3 125.27(3) 3_455 7_545
Sb6 Rb2 Sb3 125.27(3) 3_445 7
Sb6 Rb2 Sb3 78.384(16) 3_455 7
Sb3 Rb2 Sb3 76.82(2) 7_545 7
Sb6 Rb2 Sb1 162.86(3) 3_445 7_556
Sb6 Rb2 Sb1 101.020(15) 3_455 7_556
Sb3 Rb2 Sb1 114.89(2) 7_545 7_556
Sb3 Rb2 Sb1 70.312(16) 7 7_556
Sb6 Rb2 Sb1 101.020(15) 3_445 7_546
Sb6 Rb2 Sb1 162.86(3) 3_455 7_546
Sb3 Rb2 Sb1 70.312(16) 7_545 7_546
Sb3 Rb2 Sb1 114.89(2) 7 7_546
Sb1 Rb2 Sb1 75.15(2) 7_556 7_546
Sb6 Rb2 Cd6 87.633(19) 3_445 5_655
Sb6 Rb2 Cd6 87.633(19) 3_455 5_655
Sb3 Rb2 Cd6 42.973(13) 7_545 5_655
Sb3 Rb2 Cd6 42.973(13) 7 5_655
Sb1 Rb2 Cd6 109.45(2) 7_556 5_655
Sb1 Rb2 Cd6 109.45(2) 7_546 5_655
Sb6 Rb2 Mn6 87.633(19) 3_445 5_655
Sb6 Rb2 Mn6 87.633(19) 3_455 5_655
Sb3 Rb2 Mn6 42.973(13) 7_545 5_655
Sb3 Rb2 Mn6 42.973(13) 7 5_655
Sb1 Rb2 Mn6 109.45(2) 7_556 5_655
Sb1 Rb2 Mn6 109.45(2) 7_546 5_655
Cd6 Rb2 Mn6 0.000(5) 5_655 5_655
Sb6 Rb2 Mn3 43.122(13) 3_445 .
Sb6 Rb2 Mn3 43.122(13) 3_455 .
Sb3 Rb2 Mn3 88.00(2) 7_545 .
Sb3 Rb2 Mn3 88.00(2) 7 .
Sb1 Rb2 Mn3 142.405(11) 7_556 .
Sb1 Rb2 Mn3 142.405(11) 7_546 .
Cd6 Rb2 Mn3 66.471(19) 5_655 .
Mn6 Rb2 Mn3 66.471(19) 5_655 .
Sb6 Rb2 Cd3 42.691(15) 3_445 7_545
Sb6 Rb2 Cd3 87.47(2) 3_455 7_545
Sb3 Rb2 Cd3 43.962(16) 7_545 7_545
Sb3 Rb2 Cd3 88.00(2) 7 7_545
Sb1 Rb2 Cd3 154.25(3) 7_556 7_545
Sb1 Rb2 Cd3 103.208(15) 7_546 7_545
Cd6 Rb2 Cd3 46.085(14) 5_655 7_545
Mn6 Rb2 Cd3 46.085(14) 5_655 7_545
Mn3 Rb2 Cd3 45.399(15) . 7_545
Sb6 Rb2 Mn3 42.691(15) 3_445 7_545
Sb6 Rb2 Mn3 87.47(2) 3_455 7_545
Sb3 Rb2 Mn3 43.962(16) 7_545 7_545
Sb3 Rb2 Mn3 88.00(2) 7 7_545
Sb1 Rb2 Mn3 154.25(3) 7_556 7_545
Sb1 Rb2 Mn3 103.208(15) 7_546 7_545
Cd6 Rb2 Mn3 46.085(14) 5_655 7_545
Mn6 Rb2 Mn3 46.085(14) 5_655 7_545
Mn3 Rb2 Mn3 45.399(15) . 7_545
Cd3 Rb2 Mn3 0.00(3) 7_545 7_545
Sb4 Rb3 Sb4 77.08(2) 7_546 7_556
Sb4 Rb3 Sb2 168.36(3) 7_546 3
Sb4 Rb3 Sb2 102.686(14) 7_556 3
Sb4 Rb3 Sb2 102.686(14) 7_546 3_545
Sb4 Rb3 Sb2 168.36(3) 7_556 3_545
Sb2 Rb3 Sb2 75.14(2) 3 3_545
Sb4 Rb3 Sb2 123.45(3) 7_546 7_556
Sb4 Rb3 Sb2 79.027(17) 7_556 7_556
Sb2 Rb3 Sb2 67.403(19) 3 7_556
Sb2 Rb3 Sb2 109.97(2) 3_545 7_556
Sb4 Rb3 Sb2 79.027(17) 7_546 7_546
Sb4 Rb3 Sb2 123.45(3) 7_556 7_546
Sb2 Rb3 Sb2 109.97(2) 3 7_546
Sb2 Rb3 Sb2 67.403(19) 3_545 7_546
Sb2 Rb3 Sb2 73.04(2) 7_556 7_546
Sb4 Rb3 Cd2 88.78(2) 7_546 7_556
Sb4 Rb3 Cd2 42.623(15) 7_556 7_556
Sb2 Rb3 Cd2 98.899(15) 3 7_556
Sb2 Rb3 Cd2 148.65(3) 3_545 7_556
Sb2 Rb3 Cd2 42.395(17) 7_556 7_556
Sb2 Rb3 Cd2 86.79(2) 7_546 7_556
Sb4 Rb3 Mn2 88.78(2) 7_546 7_556
Sb4 Rb3 Mn2 42.623(15) 7_556 7_556
Sb2 Rb3 Mn2 98.899(15) 3 7_556
Sb2 Rb3 Mn2 148.65(3) 3_545 7_556
Sb2 Rb3 Mn2 42.395(17) 7_556 7_556
Sb2 Rb3 Mn2 86.79(2) 7_546 7_556
Cd2 Rb3 Mn2 0.00(2) 7_556 7_556
Sb4 Rb3 Cd2 42.623(15) 7_546 7_546
Sb4 Rb3 Cd2 88.78(2) 7_556 7_546
Sb2 Rb3 Cd2 148.65(3) 3 7_546
Sb2 Rb3 Cd2 98.899(15) 3_545 7_546
Sb2 Rb3 Cd2 86.79(2) 7_556 7_546
Sb2 Rb3 Cd2 42.395(17) 7_546 7_546
Cd2 Rb3 Cd2 69.98(2) 7_556 7_546
Mn2 Rb3 Cd2 69.98(2) 7_556 7_546
Sb4 Rb3 Mn2 42.623(15) 7_546 7_546
Sb4 Rb3 Mn2 88.78(2) 7_556 7_546
Sb2 Rb3 Mn2 148.65(3) 3 7_546
Sb2 Rb3 Mn2 98.899(15) 3_545 7_546
Sb2 Rb3 Mn2 86.79(2) 7_556 7_546
Sb2 Rb3 Mn2 42.395(17) 7_546 7_546
Cd2 Rb3 Mn2 69.98(2) 7_556 7_546
Mn2 Rb3 Mn2 69.98(2) 7_556 7_546
Cd2 Rb3 Mn2 0.000(18) 7_546 7_546
Sb4 Rb3 Mn4 42.276(13) 7_546 .
Sb4 Rb3 Mn4 42.276(13) 7_556 .
Sb2 Rb3 Mn4 142.231(11) 3 .
Sb2 Rb3 Mn4 142.231(11) 3_545 .
Sb2 Rb3 Mn4 88.20(2) 7_556 .
Sb2 Rb3 Mn4 88.20(2) 7_546 .
Cd2 Rb3 Mn4 47.765(14) 7_556 .
Mn2 Rb3 Mn4 47.765(14) 7_556 .
Cd2 Rb3 Mn4 47.765(14) 7_546 .
Mn2 Rb3 Mn4 47.765(14) 7_546 .
Sb3 Rb4 Sb3 180.00(2) 5 1_565
Sb3 Rb4 Sb3 75.886(16) 5 5_565
Sb3 Rb4 Sb3 104.114(16) 1_565 5_565
Sb3 Rb4 Sb3 104.115(16) 5 .
Sb3 Rb4 Sb3 75.885(16) 1_565 .
Sb3 Rb4 Sb3 180.0 5_565 .
Sb3 Rb4 Mn1 94.857(13) 5 .
Sb3 Rb4 Mn1 85.143(13) 1_565 .
Sb3 Rb4 Mn1 139.335(13) 5_565 .
Sb3 Rb4 Mn1 40.666(13) . .
Sb3 Rb4 Cd1 40.666(13) 5 5
Sb3 Rb4 Cd1 139.334(13) 1_565 5
Sb3 Rb4 Cd1 85.144(13) 5_565 5
Sb3 Rb4 Cd1 94.856(13) . 5
Mn1 Rb4 Cd1 113.544(15) . 5
Sb3 Rb4 Cd1 139.334(13) 5 1_565
Sb3 Rb4 Cd1 40.666(13) 1_565 1_565
Sb3 Rb4 Cd1 94.856(13) 5_565 1_565
Sb3 Rb4 Cd1 85.144(13) . 1_565
Mn1 Rb4 Cd1 66.456(14) . 1_565
Cd1 Rb4 Cd1 180.000(15) 5 1_565
Sb3 Rb4 Mn1 139.334(13) 5 1_565
Sb3 Rb4 Mn1 40.666(13) 1_565 1_565
Sb3 Rb4 Mn1 94.856(13) 5_565 1_565
Sb3 Rb4 Mn1 85.144(13) . 1_565
Mn1 Rb4 Mn1 66.456(14) . 1_565
Cd1 Rb4 Mn1 180.000(15) 5 1_565
Cd1 Rb4 Mn1 0.000(15) 1_565 1_565
Sb3 Rb4 Mn1 40.666(13) 5 5
Sb3 Rb4 Mn1 139.334(13) 1_565 5
Sb3 Rb4 Mn1 85.144(13) 5_565 5
Sb3 Rb4 Mn1 94.856(13) . 5
Mn1 Rb4 Mn1 113.544(15) . 5
Cd1 Rb4 Mn1 0.00(3) 5 5
Cd1 Rb4 Mn1 180.0 1_565 5
Mn1 Rb4 Mn1 180.0 1_565 5
Sb3 Rb4 Cd1 85.144(13) 5 5_565
Sb3 Rb4 Cd1 94.856(13) 1_565 5_565
Sb3 Rb4 Cd1 40.666(13) 5_565 5_565
Sb3 Rb4 Cd1 139.333(13) . 5_565
Mn1 Rb4 Cd1 180.0 . 5_565
Cd1 Rb4 Cd1 66.456(15) 5 5_565
Cd1 Rb4 Cd1 113.544(14) 1_565 5_565
Mn1 Rb4 Cd1 113.544(14) 1_565 5_565
Mn1 Rb4 Cd1 66.456(15) 5 5_565
Sb3 Rb4 Mn1 85.144(13) 5 5_565
Sb3 Rb4 Mn1 94.856(13) 1_565 5_565
Sb3 Rb4 Mn1 40.666(13) 5_565 5_565
Sb3 Rb4 Mn1 139.333(13) . 5_565
Mn1 Rb4 Mn1 180.0 . 5_565
Cd1 Rb4 Mn1 66.456(15) 5 5_565
Cd1 Rb4 Mn1 113.544(14) 1_565 5_565
Mn1 Rb4 Mn1 113.544(14) 1_565 5_565
Mn1 Rb4 Mn1 66.456(15) 5 5_565
Cd1 Rb4 Mn1 0.00(3) 5_565 5_565
Sb3 Mn1 Sb1 121.53(3) . 5_556
Sb3 Mn1 Sb5 110.84(2) . 3_455
Sb1 Mn1 Sb5 106.55(2) 5_556 3_455
Sb3 Mn1 Sb5 110.84(2) . 3_445
Sb1 Mn1 Sb5 106.55(2) 5_556 3_445
Sb5 Mn1 Sb5 97.84(3) 3_455 3_445
Sb3 Mn1 Rb4 60.843(16) . 1_545
Sb1 Mn1 Rb4 71.049(17) 5_556 1_545
Sb5 Mn1 Rb4 164.164(17) 3_455 1_545
Sb5 Mn1 Rb4 97.811(14) 3_445 1_545
Sb3 Mn1 Rb4 60.843(16) . .
Sb1 Mn1 Rb4 71.049(17) 5_556 .
Sb5 Mn1 Rb4 97.811(14) 3_455 .
Sb5 Mn1 Rb4 164.164(17) 3_445 .
Rb4 Mn1 Rb4 66.456(14) 1_545 .
Sb3 Mn1 Rb1 87.46(2) . .
Sb1 Mn1 Rb1 151.01(3) 5_556 .
Sb5 Mn1 Rb1 57.578(15) 3_455 .
Sb5 Mn1 Rb1 57.578(15) 3_445 .
Rb4 Mn1 Rb1 131.126(14) 1_545 .
Rb4 Mn1 Rb1 131.126(14) . .
Sb4 Mn2 Sb2 116.18(3) . .
Sb4 Mn2 Sb5 112.39(2) . 3_445
Sb2 Mn2 Sb5 107.03(2) . 3_445
Sb4 Mn2 Sb5 112.39(2) . 3_455
Sb2 Mn2 Sb5 107.03(2) . 3_455
Sb5 Mn2 Sb5 100.51(3) 3_445 3_455
Sb4 Mn2 Cd4 55.182(16) . 7_556
Sb2 Mn2 Cd4 130.387(18) . 7_556
Sb5 Mn2 Cd4 121.54(3) 3_445 7_556
Sb5 Mn2 Cd4 57.223(18) 3_455 7_556
Sb4 Mn2 Cd4 55.182(16) . 7_546
Sb2 Mn2 Cd4 130.387(18) . 7_546
Sb5 Mn2 Cd4 57.223(18) 3_445 7_546
Sb5 Mn2 Cd4 121.54(3) 3_455 7_546
Cd4 Mn2 Cd4 87.62(3) 7_556 7_546
Sb4 Mn2 Rb3 62.62(2) . 7_556
Sb2 Mn2 Rb3 66.068(19) . 7_556
Sb5 Mn2 Rb3 164.634(19) 3_445 7_556
Sb5 Mn2 Rb3 94.729(16) 3_455 7_556
Cd4 Mn2 Rb3 68.883(19) 7_556 7_556
Cd4 Mn2 Rb3 115.70(3) 7_546 7_556
Sb4 Mn2 Rb3 62.62(2) . 7_546
Sb2 Mn2 Rb3 66.068(19) . 7_546
Sb5 Mn2 Rb3 94.729(16) 3_445 7_546
Sb5 Mn2 Rb3 164.634(19) 3_455 7_546
Cd4 Mn2 Rb3 115.70(3) 7_556 7_546
Cd4 Mn2 Rb3 68.883(19) 7_546 7_546
Rb3 Mn2 Rb3 69.98(2) 7_556 7_546
Sb4 Mn2 Rb1 90.59(3) . .
Sb2 Mn2 Rb1 153.23(3) . .
Sb5 Mn2 Rb1 58.840(16) 3_445 .
Sb5 Mn2 Rb1 58.840(16) 3_455 .
Cd4 Mn2 Rb1 64.189(19) 7_556 .
Cd4 Mn2 Rb1 64.189(19) 7_546 .
Rb3 Mn2 Rb1 133.060(18) 7_556 .
Rb3 Mn2 Rb1 133.060(18) 7_546 .
Sb6 Mn3 Sb6 112.80(2) 5_655 3_455
Sb6 Mn3 Sb6 112.80(2) 5_655 3_445
Sb6 Mn3 Sb6 104.95(3) 3_455 3_445
Sb6 Mn3 Sb3 104.97(3) 5_655 .
Sb6 Mn3 Sb3 110.73(2) 3_455 .
Sb6 Mn3 Sb3 110.73(2) 3_445 .
Sb6 Mn3 Cd3 56.51(2) 5_655 7
Sb6 Mn3 Cd3 56.291(19) 3_455 7
Sb6 Mn3 Cd3 125.66(4) 3_445 7
Sb3 Mn3 Cd3 123.59(3) . 7
Sb6 Mn3 Mn3 56.51(2) 5_655 7
Sb6 Mn3 Mn3 56.291(19) 3_455 7
Sb6 Mn3 Mn3 125.66(4) 3_445 7
Sb3 Mn3 Mn3 123.59(3) . 7
Cd3 Mn3 Mn3 0.00(3) 7 7
Sb6 Mn3 Cd3 56.51(2) 5_655 7_545
Sb6 Mn3 Cd3 125.66(4) 3_455 7_545
Sb6 Mn3 Cd3 56.291(19) 3_445 7_545
Sb3 Mn3 Cd3 123.59(3) . 7_545
Cd3 Mn3 Cd3 91.69(4) 7 7_545
Mn3 Mn3 Cd3 91.69(4) 7 7_545
Sb6 Mn3 Mn3 56.51(2) 5_655 7_545
Sb6 Mn3 Mn3 125.66(4) 3_455 7_545
Sb6 Mn3 Mn3 56.291(19) 3_445 7_545
Sb3 Mn3 Mn3 123.59(3) . 7_545
Cd3 Mn3 Mn3 91.69(4) 7 7_545
Mn3 Mn3 Mn3 91.69(4) 7 7_545
Cd3 Mn3 Mn3 0.00(3) 7_545 7_545
Sb6 Mn3 Cd6 122.84(2) 5_655 3_445
Sb6 Mn3 Cd6 124.34(3) 3_455 3_445
Sb6 Mn3 Cd6 55.761(18) 3_445 3_445
Sb3 Mn3 Cd6 55.005(16) . 3_445
Cd3 Mn3 Cd6 178.49(4) 7 3_445
Mn3 Mn3 Cd6 178.49(4) 7 3_445
Cd3 Mn3 Cd6 88.877(16) 7_545 3_445
Mn3 Mn3 Cd6 88.877(16) 7_545 3_445
Sb6 Mn3 Mn6 122.84(2) 5_655 3_445
Sb6 Mn3 Mn6 124.34(3) 3_455 3_445
Sb6 Mn3 Mn6 55.761(18) 3_445 3_445
Sb3 Mn3 Mn6 55.005(16) . 3_445
Cd3 Mn3 Mn6 178.49(4) 7 3_445
Mn3 Mn3 Mn6 178.49(4) 7 3_445
Cd3 Mn3 Mn6 88.877(16) 7_545 3_445
Mn3 Mn3 Mn6 88.877(16) 7_545 3_445
Cd6 Mn3 Mn6 0.00(2) 3_445 3_445
Sb6 Mn3 Cd6 122.84(2) 5_655 3_455
Sb6 Mn3 Cd6 55.761(18) 3_455 3_455
Sb6 Mn3 Cd6 124.34(3) 3_445 3_455
Sb3 Mn3 Cd6 55.005(16) . 3_455
Cd3 Mn3 Cd6 88.877(16) 7 3_455
Mn3 Mn3 Cd6 88.877(16) 7 3_455
Cd3 Mn3 Cd6 178.49(4) 7_545 3_455
Mn3 Mn3 Cd6 178.49(4) 7_545 3_455
Cd6 Mn3 Cd6 90.52(3) 3_445 3_455
Mn6 Mn3 Cd6 90.52(3) 3_445 3_455
Sb6 Mn3 Mn6 122.84(2) 5_655 3_455
Sb6 Mn3 Mn6 55.761(18) 3_455 3_455
Sb6 Mn3 Mn6 124.34(3) 3_445 3_455
Sb3 Mn3 Mn6 55.005(16) . 3_455
Cd3 Mn3 Mn6 88.877(16) 7 3_455
Mn3 Mn3 Mn6 88.877(16) 7 3_455
Cd3 Mn3 Mn6 178.49(4) 7_545 3_455
Mn3 Mn3 Mn6 178.49(4) 7_545 3_455
Cd6 Mn3 Mn6 90.52(3) 3_445 3_455
Mn6 Mn3 Mn6 90.52(3) 3_445 3_455
Cd6 Mn3 Mn6 0.00(2) 3_455 3_455
Sb4 Mn4 Sb4 106.10(3) 7_546 7_556
Sb4 Mn4 Sb4 112.306(19) 7_546 .
Sb4 Mn4 Sb4 112.306(19) 7_556 .
Sb4 Mn4 Sb5 109.31(2) 7_546 5_656
Sb4 Mn4 Sb5 109.31(2) 7_556 5_656
Sb4 Mn4 Sb5 107.48(3) . 5_656
Sb4 Mn4 Cd4 56.825(18) 7_546 7_546
Sb4 Mn4 Cd4 126.18(4) 7_556 7_546
Sb4 Mn4 Cd4 55.48(2) . 7_546
Sb5 Mn4 Cd4 124.48(2) 5_656 7_546
Sb4 Mn4 Mn4 56.825(18) 7_546 7_546
Sb4 Mn4 Mn4 126.18(4) 7_556 7_546
Sb4 Mn4 Mn4 55.48(2) . 7_546
Sb5 Mn4 Mn4 124.48(2) 5_656 7_546
Cd4 Mn4 Mn4 0.00(2) 7_546 7_546
Sb4 Mn4 Cd4 126.18(4) 7_546 7_556
Sb4 Mn4 Cd4 56.825(18) 7_556 7_556
Sb4 Mn4 Cd4 55.48(2) . 7_556
Sb5 Mn4 Cd4 124.48(2) 5_656 7_556
Cd4 Mn4 Cd4 90.75(4) 7_546 7_556
Mn4 Mn4 Cd4 90.75(4) 7_546 7_556
Sb4 Mn4 Mn4 126.18(4) 7_546 7_556
Sb4 Mn4 Mn4 56.825(18) 7_556 7_556
Sb4 Mn4 Mn4 55.48(2) . 7_556
Sb5 Mn4 Mn4 124.48(2) 5_656 7_556
Cd4 Mn4 Mn4 90.75(4) 7_546 7_556
Mn4 Mn4 Mn4 90.75(4) 7_546 7_556
Cd4 Mn4 Mn4 0.00(4) 7_556 7_556
Sb4 Mn4 Cd2 120.70(3) 7_546 7_556
Sb4 Mn4 Cd2 53.420(18) 7_556 7_556
Sb4 Mn4 Cd2 126.996(19) . 7_556
Sb5 Mn4 Cd2 55.897(16) 5_656 7_556
Cd4 Mn4 Cd2 177.51(3) 7_546 7_556
Mn4 Mn4 Cd2 177.51(3) 7_546 7_556
Cd4 Mn4 Cd2 90.785(17) 7_556 7_556
Mn4 Mn4 Cd2 90.785(17) 7_556 7_556
Sb4 Mn4 Cd2 53.420(18) 7_546 7_546
Sb4 Mn4 Cd2 120.70(3) 7_556 7_546
Sb4 Mn4 Cd2 126.996(19) . 7_546
Sb5 Mn4 Cd2 55.897(16) 5_656 7_546
Cd4 Mn4 Cd2 90.785(17) 7_546 7_546
Mn4 Mn4 Cd2 90.785(17) 7_546 7_546
Cd4 Mn4 Cd2 177.51(3) 7_556 7_546
Mn4 Mn4 Cd2 177.51(3) 7_556 7_546
Cd2 Mn4 Cd2 87.62(3) 7_556 7_546
Sb4 Mn4 Rb1 61.307(17) 7_546 .
Sb4 Mn4 Rb1 61.307(17) 7_556 .
Sb4 Mn4 Rb1 92.16(2) . .
Sb5 Mn4 Rb1 160.36(3) 5_656 .
Cd4 Mn4 Rb1 66.83(2) 7_546 .
Mn4 Mn4 Rb1 66.83(2) 7_546 .
Cd4 Mn4 Rb1 66.83(2) 7_556 .
Mn4 Mn4 Rb1 66.83(2) 7_556 .
Cd2 Mn4 Rb1 112.05(2) 7_556 .
Cd2 Mn4 Rb1 112.05(2) 7_546 .
Sb4 Mn4 Rb1 161.121(19) 7_546 7_556
Sb4 Mn4 Rb1 92.610(16) 7_556 7_556
Sb4 Mn4 Rb1 60.904(17) . 7_556
Sb5 Mn4 Rb1 60.599(19) 5_656 7_556
Cd4 Mn4 Rb1 113.75(3) 7_546 7_556
Mn4 Mn4 Rb1 113.75(3) 7_546 7_556
Cd4 Mn4 Rb1 66.46(2) 7_556 7_556
Mn4 Mn4 Rb1 66.46(2) 7_556 7_556
Cd2 Mn4 Rb1 68.686(19) 7_556 7_556
Cd2 Mn4 Rb1 114.63(2) 7_546 7_556
Rb1 Mn4 Rb1 133.288(16) . 7_556
Sb5 Mn5 Sb1 110.64(3) . 7_546
Sb5 Mn5 Sb1 110.64(3) . 7_556
Sb1 Mn5 Sb1 105.62(4) 7_546 7_556
Sb5 Mn5 Sb2 109.35(3) . 3
Sb1 Mn5 Sb2 140.00(5) 7_546 3
Sb1 Mn5 Sb2 59.85(2) 7_556 3
Sb5 Mn5 Sb2 109.35(3) . 3_545
Sb1 Mn5 Sb2 59.85(2) 7_546 3_545
Sb1 Mn5 Sb2 140.00(5) 7_556 3_545
Sb2 Mn5 Sb2 105.50(4) 3 3_545
Sb3 Mn6 Sb3 105.98(3) 3_545 3
Sb3 Mn6 Sb6 114.081(19) 3_545 .
Sb3 Mn6 Sb6 114.081(19) 3 .
Sb3 Mn6 Sb5 106.97(2) 3_545 .
Sb3 Mn6 Sb5 106.97(2) 3 .
Sb6 Mn6 Sb5 108.33(3) . .
Sb3 Mn6 Cd3 127.13(3) 3_545 3
Sb3 Mn6 Cd3 57.940(19) 3 3
Sb6 Mn6 Cd3 56.181(17) . 3
Sb5 Mn6 Cd3 125.734(18) . 3
Sb3 Mn6 Mn3 127.13(3) 3_545 3
Sb3 Mn6 Mn3 57.940(19) 3 3
Sb6 Mn6 Mn3 56.181(17) . 3
Sb5 Mn6 Mn3 125.734(18) . 3
Cd3 Mn6 Mn3 0.00(3) 3 3
Sb3 Mn6 Cd3 57.940(19) 3_545 3_545
Sb3 Mn6 Cd3 127.13(3) 3 3_545
Sb6 Mn6 Cd3 56.181(17) . 3_545
Sb5 Mn6 Cd3 125.734(18) . 3_545
Cd3 Mn6 Cd3 90.53(3) 3 3_545
Mn3 Mn6 Cd3 90.53(3) 3 3_545
Sb3 Mn6 Mn3 57.940(19) 3_545 3_545
Sb3 Mn6 Mn3 127.13(3) 3 3_545
Sb6 Mn6 Mn3 56.181(17) . 3_545
Sb5 Mn6 Mn3 125.734(18) . 3_545
Cd3 Mn6 Mn3 90.53(3) 3 3_545
Mn3 Mn6 Mn3 90.53(3) 3 3_545
Cd3 Mn6 Mn3 0.00(3) 3_545 3_545
Sb3 Mn6 Rb1 161.24(2) 3_545 3
Sb3 Mn6 Rb1 91.866(16) 3 3
Sb6 Mn6 Rb1 61.560(18) . 3
Sb5 Mn6 Rb1 61.066(18) . 3
Cd3 Mn6 Rb1 67.41(2) 3 3
Mn3 Mn6 Rb1 67.41(2) 3 3
Cd3 Mn6 Rb1 115.41(3) 3_545 3
Mn3 Mn6 Rb1 115.41(3) 3_545 3
Sb3 Mn6 Rb1 91.866(16) 3_545 3_545
Sb3 Mn6 Rb1 161.24(2) 3 3_545
Sb6 Mn6 Rb1 61.560(18) . 3_545
Sb5 Mn6 Rb1 61.066(18) . 3_545
Cd3 Mn6 Rb1 115.41(2) 3 3_545
Mn3 Mn6 Rb1 115.41(2) 3 3_545
Cd3 Mn6 Rb1 67.41(2) 3_545 3_545
Mn3 Mn6 Rb1 67.41(2) 3_545 3_545
Rb1 Mn6 Rb1 69.849(19) 3 3_545
Sb3 Mn6 Rb2 61.179(16) 3_545 5_655
Sb3 Mn6 Rb2 61.179(16) 3 5_655
Sb6 Mn6 Rb2 95.88(2) . 5_655
Sb5 Mn6 Rb2 155.79(3) . 5_655
Cd3 Mn6 Rb2 68.188(19) 3 5_655
Mn3 Mn6 Rb2 68.188(19) 3 5_655
Cd3 Mn6 Rb2 68.188(19) 3_545 5_655
Mn3 Mn6 Rb2 68.188(19) 3_545 5_655
Rb1 Mn6 Rb2 135.456(16) 3 5_655
Rb1 Mn6 Rb2 135.456(16) 3_545 5_655
Cd1 Sb1 Mn1 0.000(3) 5_556 5_556
Cd1 Sb1 Sb2 94.65(2) 5_556 5_556
Mn1 Sb1 Sb2 94.65(2) 5_556 5_556
Cd1 Sb1 Mn5 72.50(3) 5_556 7_546
Mn1 Sb1 Mn5 72.50(3) 5_556 7_546
Sb2 Sb1 Mn5 60.11(3) 5_556 7_546
Cd1 Sb1 Mn5 72.50(3) 5_556 7_556
Mn1 Sb1 Mn5 72.50(3) 5_556 7_556
Sb2 Sb1 Mn5 60.11(2) 5_556 7_556
Mn5 Sb1 Mn5 105.62(4) 7_546 7_556
Cd1 Sb1 Rb2 133.511(18) 5_556 7_556
Mn1 Sb1 Rb2 133.511(18) 5_556 7_556
Sb2 Sb1 Rb2 109.60(2) 5_556 7_556
Mn5 Sb1 Rb2 153.98(3) 7_546 7_556
Mn5 Sb1 Rb2 85.82(2) 7_556 7_556
Cd1 Sb1 Rb2 133.511(18) 5_556 7_546
Mn1 Sb1 Rb2 133.511(18) 5_556 7_546
Sb2 Sb1 Rb2 109.60(2) 5_556 7_546
Mn5 Sb1 Rb2 85.82(2) 7_546 7_546
Mn5 Sb1 Rb2 153.98(3) 7_556 7_546
Rb2 Sb1 Rb2 75.15(2) 7_556 7_546
Cd1 Sb1 Rb4 69.434(15) 5_556 1_556
Mn1 Sb1 Rb4 69.434(15) 5_556 1_556
Sb2 Sb1 Rb4 142.101(12) 5_556 1_556
Mn5 Sb1 Rb4 136.61(3) 7_546 1_556
Mn5 Sb1 Rb4 82.09(3) 7_556 1_556
Rb2 Sb1 Rb4 67.139(15) 7_556 1_556
Rb2 Sb1 Rb4 105.848(19) 7_546 1_556
Cd1 Sb1 Rb4 69.434(15) 5_556 1_546
Mn1 Sb1 Rb4 69.434(15) 5_556 1_546
Sb2 Sb1 Rb4 142.101(12) 5_556 1_546
Mn5 Sb1 Rb4 82.09(3) 7_546 1_546
Mn5 Sb1 Rb4 136.61(3) 7_556 1_546
Rb2 Sb1 Rb4 105.848(19) 7_556 1_546
Rb2 Sb1 Rb4 67.139(15) 7_546 1_546
Rb4 Sb1 Rb4 65.702(14) 1_556 1_546
Mn2 Sb2 Sb1 94.79(2) . 5_556
Mn2 Sb2 Mn5 72.61(3) . 3_445
Sb1 Sb2 Mn5 60.04(3) 5_556 3_445
Mn2 Sb2 Mn5 72.61(3) . 3_455
Sb1 Sb2 Mn5 60.04(3) 5_556 3_455
Mn5 Sb2 Mn5 105.50(4) 3_445 3_455
Mn2 Sb2 Rb3 137.607(16) . 3_445
Sb1 Sb2 Rb3 103.00(2) 5_556 3_445
Mn5 Sb2 Rb3 83.50(2) 3_445 3_445
Mn5 Sb2 Rb3 149.05(3) 3_455 3_445
Mn2 Sb2 Rb3 137.607(16) . 3_455
Sb1 Sb2 Rb3 103.00(2) 5_556 3_455
Mn5 Sb2 Rb3 149.05(3) 3_445 3_455
Mn5 Sb2 Rb3 83.50(2) 3_455 3_455
Rb3 Sb2 Rb3 75.14(2) 3_445 3_455
Mn2 Sb2 Rb3 71.54(2) . 7_556
Sb1 Sb2 Rb3 139.687(15) 5_556 7_556
Mn5 Sb2 Rb3 140.15(3) 3_445 7_556
Mn5 Sb2 Rb3 79.65(3) 3_455 7_556
Rb3 Sb2 Rb3 112.596(19) 3_445 7_556
Rb3 Sb2 Rb3 70.03(2) 3_455 7_556
Mn2 Sb2 Rb3 71.54(2) . 7_546
Sb1 Sb2 Rb3 139.687(15) 5_556 7_546
Mn5 Sb2 Rb3 79.65(3) 3_445 7_546
Mn5 Sb2 Rb3 140.15(3) 3_455 7_546
Rb3 Sb2 Rb3 70.03(2) 3_445 7_546
Rb3 Sb2 Rb3 112.596(19) 3_455 7_546
Rb3 Sb2 Rb3 73.04(2) 7_556 7_546
Mn1 Sb3 Cd6 74.407(19) . 3_455
Mn1 Sb3 Mn6 74.407(19) . 3_455
Cd6 Sb3 Mn6 0.00(4) 3_455 3_455
Mn1 Sb3 Cd6 74.407(19) . 3_445
Cd6 Sb3 Cd6 105.98(3) 3_455 3_445
Mn6 Sb3 Cd6 105.98(3) 3_455 3_445
Mn1 Sb3 Mn6 74.407(19) . 3_445
Cd6 Sb3 Mn6 105.98(3) 3_455 3_445
Mn6 Sb3 Mn6 105.98(3) 3_455 3_445
Cd6 Sb3 Mn6 0.00(4) 3_445 3_445
Mn1 Sb3 Mn3 113.12(3) . .
Cd6 Sb3 Mn3 67.057(18) 3_455 .
Mn6 Sb3 Mn3 67.057(18) 3_455 .
Cd6 Sb3 Mn3 67.057(18) 3_445 .
Mn6 Sb3 Mn3 67.057(18) 3_445 .
Mn1 Sb3 Rb2 141.233(12) . 7_545
Cd6 Sb3 Rb2 138.39(2) 3_455 7_545
Mn6 Sb3 Rb2 138.39(2) 3_455 7_545
Cd6 Sb3 Rb2 75.849(19) 3_445 7_545
Mn6 Sb3 Rb2 75.849(19) 3_445 7_545
Mn3 Sb3 Rb2 76.44(2) . 7_545
Mn1 Sb3 Rb2 141.233(12) . 7
Cd6 Sb3 Rb2 75.849(19) 3_455 7
Mn6 Sb3 Rb2 75.849(19) 3_455 7
Cd6 Sb3 Rb2 138.39(2) 3_445 7
Mn6 Sb3 Rb2 138.39(2) 3_445 7
Mn3 Sb3 Rb2 76.44(2) . 7
Rb2 Sb3 Rb2 76.82(2) 7_545 7
Mn1 Sb3 Rb4 78.491(16) . 1_545
Cd6 Sb3 Rb4 148.03(2) 3_455 1_545
Mn6 Sb3 Rb4 148.03(2) 3_455 1_545
Cd6 Sb3 Rb4 82.319(16) 3_445 1_545
Mn6 Sb3 Rb4 82.319(16) 3_445 1_545
Mn3 Sb3 Rb4 141.264(9) . 1_545
Rb2 Sb3 Rb4 73.383(15) 7_545 1_545
Rb2 Sb3 Rb4 118.56(2) 7 1_545
Mn1 Sb3 Rb4 78.491(16) . .
Cd6 Sb3 Rb4 82.319(16) 3_455 .
Mn6 Sb3 Rb4 82.319(16) 3_455 .
Cd6 Sb3 Rb4 148.03(2) 3_445 .
Mn6 Sb3 Rb4 148.03(2) 3_445 .
Mn3 Sb3 Rb4 141.264(9) . .
Rb2 Sb3 Rb4 118.56(2) 7_545 .
Rb2 Sb3 Rb4 73.383(14) 7 .
Rb4 Sb3 Rb4 75.884(16) 1_545 .
Mn2 Sb4 Cd4 71.40(2) . 7_546
Mn2 Sb4 Mn4 71.40(2) . 7_546
Cd4 Sb4 Mn4 0.0 7_546 7_546
Mn2 Sb4 Cd4 71.40(2) . 7_556
Cd4 Sb4 Cd4 106.10(3) 7_546 7_556
Mn4 Sb4 Cd4 106.10(3) 7_546 7_556
Mn2 Sb4 Mn4 71.40(2) . 7_556
Cd4 Sb4 Mn4 106.10(3) 7_546 7_556
Mn4 Sb4 Mn4 106.10(3) 7_546 7_556
Cd4 Sb4 Mn4 0.00(2) 7_556 7_556
Mn2 Sb4 Mn4 108.80(3) . .
Cd4 Sb4 Mn4 67.694(19) 7_546 .
Mn4 Sb4 Mn4 67.694(19) 7_546 .
Cd4 Sb4 Mn4 67.694(19) 7_556 .
Mn4 Sb4 Mn4 67.694(19) 7_556 .
Mn2 Sb4 Rb1 141.416(11) . 7_556
Cd4 Sb4 Rb1 138.27(3) 7_546 7_556
Mn4 Sb4 Rb1 138.27(3) 7_546 7_556
Cd4 Sb4 Rb1 75.49(2) 7_556 7_556
Mn4 Sb4 Rb1 75.49(2) 7_556 7_556
Mn4 Sb4 Rb1 75.25(2) . 7_556
Mn2 Sb4 Rb1 141.416(11) . 7_546
Cd4 Sb4 Rb1 75.49(2) 7_546 7_546
Mn4 Sb4 Rb1 75.49(2) 7_546 7_546
Cd4 Sb4 Rb1 138.27(3) 7_556 7_546
Mn4 Sb4 Rb1 138.27(3) 7_556 7_546
Mn4 Sb4 Rb1 75.25(2) . 7_546
Rb1 Sb4 Rb1 77.17(2) 7_556 7_546
Mn2 Sb4 Rb3 74.75(2) . 7_546
Cd4 Sb4 Rb3 78.086(19) 7_546 7_546
Mn4 Sb4 Rb3 78.086(19) 7_546 7_546
Cd4 Sb4 Rb3 142.13(3) 7_556 7_546
Mn4 Sb4 Rb3 142.13(3) 7_556 7_546
Mn4 Sb4 Rb3 141.454(11) . 7_546
Rb1 Sb4 Rb3 126.60(2) 7_556 7_546
Rb1 Sb4 Rb3 79.58(2) 7_546 7_546
Mn2 Sb4 Rb3 74.75(2) . 7_556
Cd4 Sb4 Rb3 142.13(3) 7_546 7_556
Mn4 Sb4 Rb3 142.13(3) 7_546 7_556
Cd4 Sb4 Rb3 78.086(18) 7_556 7_556
Mn4 Sb4 Rb3 78.086(18) 7_556 7_556
Mn4 Sb4 Rb3 141.454(12) . 7_556
Rb1 Sb4 Rb3 79.58(2) 7_556 7_556
Rb1 Sb4 Rb3 126.60(2) 7_546 7_556
Rb3 Sb4 Rb3 77.08(2) 7_546 7_556
Mn5 Sb5 Cd2 70.86(2) . 3
Mn5 Sb5 Mn2 70.86(2) . 3
Cd2 Sb5 Mn2 0.00(3) 3 3
Mn5 Sb5 Cd2 70.86(2) . 3_545
Cd2 Sb5 Cd2 100.51(3) 3 3_545
Mn2 Sb5 Cd2 100.51(3) 3 3_545
Mn5 Sb5 Mn2 70.86(2) . 3_545
Cd2 Sb5 Mn2 100.51(3) 3 3_545
Mn2 Sb5 Mn2 100.51(3) 3 3_545
Cd2 Sb5 Mn2 0.00(3) 3_545 3_545
Mn5 Sb5 Cd4 111.27(3) . 5_656
Cd2 Sb5 Cd4 66.882(19) 3 5_656
Mn2 Sb5 Cd4 66.882(19) 3 5_656
Cd2 Sb5 Cd4 66.882(19) 3_545 5_656
Mn2 Sb5 Cd4 66.882(19) 3_545 5_656
Mn5 Sb5 Mn4 111.27(3) . 5_656
Cd2 Sb5 Mn4 66.882(19) 3 5_656
Mn2 Sb5 Mn4 66.882(19) 3 5_656
Cd2 Sb5 Mn4 66.882(19) 3_545 5_656
Mn2 Sb5 Mn4 66.882(19) 3_545 5_656
Cd4 Sb5 Mn4 0.000(15) 5_656 5_656
Mn5 Sb5 Mn1 69.89(2) . 3_545
Cd2 Sb5 Mn1 140.74(3) 3 3_545
Mn2 Sb5 Mn1 140.74(3) 3 3_545
Cd2 Sb5 Mn1 67.364(19) 3_545 3_545
Mn2 Sb5 Mn1 67.364(19) 3_545 3_545
Cd4 Sb5 Mn1 130.283(14) 5_656 3_545
Mn4 Sb5 Mn1 130.283(14) 5_656 3_545
Mn5 Sb5 Cd1 69.89(2) . 3_545
Cd2 Sb5 Cd1 140.74(3) 3 3_545
Mn2 Sb5 Cd1 140.74(3) 3 3_545
Cd2 Sb5 Cd1 67.364(19) 3_545 3_545
Mn2 Sb5 Cd1 67.364(19) 3_545 3_545
Cd4 Sb5 Cd1 130.283(14) 5_656 3_545
Mn4 Sb5 Cd1 130.283(14) 5_656 3_545
Mn1 Sb5 Cd1 0.00(4) 3_545 3_545
Mn5 Sb5 Cd1 69.89(2) . 3
Cd2 Sb5 Cd1 67.364(19) 3 3
Mn2 Sb5 Cd1 67.364(19) 3 3
Cd2 Sb5 Cd1 140.74(3) 3_545 3
Mn2 Sb5 Cd1 140.74(3) 3_545 3
Cd4 Sb5 Cd1 130.283(14) 5_656 3
Mn4 Sb5 Cd1 130.283(14) 5_656 3
Mn1 Sb5 Cd1 97.84(3) 3_545 3
Cd1 Sb5 Cd1 97.84(3) 3_545 3
Mn5 Sb5 Mn1 69.89(2) . 3
Cd2 Sb5 Mn1 67.364(19) 3 3
Mn2 Sb5 Mn1 67.364(19) 3 3
Cd2 Sb5 Mn1 140.74(3) 3_545 3
Mn2 Sb5 Mn1 140.74(3) 3_545 3
Cd4 Sb5 Mn1 130.283(14) 5_656 3
Mn4 Sb5 Mn1 130.283(14) 5_656 3
Mn1 Sb5 Mn1 97.84(3) 3_545 3
Cd1 Sb5 Mn1 97.84(3) 3_545 3
Cd1 Sb5 Mn1 0.00(4) 3 3
Mn6 Sb6 Cd3 102.66(3) . 5_655
Mn6 Sb6 Mn3 102.66(3) . 5_655
Cd3 Sb6 Mn3 0.00(3) 5_655 5_655
Mn6 Sb6 Cd3 68.058(19) . 3_545
Cd3 Sb6 Cd3 67.20(2) 5_655 3_545
Mn3 Sb6 Cd3 67.20(2) 5_655 3_545
Mn6 Sb6 Mn3 68.058(19) . 3_545
Cd3 Sb6 Mn3 67.20(2) 5_655 3_545
Mn3 Sb6 Mn3 67.20(2) 5_655 3_545
Cd3 Sb6 Mn3 0.00(4) 3_545 3_545
Mn6 Sb6 Cd3 68.058(19) . 3
Cd3 Sb6 Cd3 67.20(2) 5_655 3
Mn3 Sb6 Cd3 67.20(2) 5_655 3
Cd3 Sb6 Cd3 104.95(3) 3_545 3
Mn3 Sb6 Cd3 104.95(3) 3_545 3
Mn6 Sb6 Mn3 68.058(19) . 3
Cd3 Sb6 Mn3 67.20(2) 5_655 3
Mn3 Sb6 Mn3 67.20(2) 5_655 3
Cd3 Sb6 Mn3 104.95(3) 3_545 3
Mn3 Sb6 Mn3 104.95(3) 3_545 3
Cd3 Sb6 Mn3 0.00(4) 3 3
Mn6 Sb6 Rb1 74.608(19) . 3
Cd3 Sb6 Rb1 140.549(12) 5_655 3
Mn3 Sb6 Rb1 140.549(12) 5_655 3
Cd3 Sb6 Rb1 138.65(3) 3_545 3
Mn3 Sb6 Rb1 138.65(3) 3_545 3
Cd3 Sb6 Rb1 75.82(2) 3 3
Mn3 Sb6 Rb1 75.82(2) 3 3
Mn6 Sb6 Rb1 74.608(19) . 3_545
Cd3 Sb6 Rb1 140.549(12) 5_655 3_545
Mn3 Sb6 Rb1 140.549(12) 5_655 3_545
Cd3 Sb6 Rb1 75.82(2) 3_545 3_545
Mn3 Sb6 Rb1 75.82(2) 3_545 3_545
Cd3 Sb6 Rb1 138.65(3) 3 3_545
Mn3 Sb6 Rb1 138.65(3) 3 3_545
Rb1 Sb6 Rb1 77.76(2) 3 3_545
Mn6 Sb6 Rb2 141.100(11) . 3
Cd3 Sb6 Rb2 77.98(2) 5_655 3
Mn3 Sb6 Rb2 77.98(2) 5_655 3
Cd3 Sb6 Rb2 140.29(3) 3_545 3
Mn3 Sb6 Rb2 140.29(3) 3_545 3
Cd3 Sb6 Rb2 77.00(2) 3 3
Mn3 Sb6 Rb2 77.00(2) 3 3
Rb1 Sb6 Rb2 80.876(18) 3 3
Rb1 Sb6 Rb2 128.92(2) 3_545 3
Mn6 Sb6 Rb2 141.100(11) . 3_545
Cd3 Sb6 Rb2 77.98(2) 5_655 3_545
Mn3 Sb6 Rb2 77.98(2) 5_655 3_545
Cd3 Sb6 Rb2 77.00(2) 3_545 3_545
Mn3 Sb6 Rb2 77.00(2) 3_545 3_545
Cd3 Sb6 Rb2 140.29(3) 3 3_545
Mn3 Sb6 Rb2 140.29(3) 3 3_545
Rb1 Sb6 Rb2 128.92(2) 3 3_545
Rb1 Sb6 Rb2 80.876(18) 3_545 3_545
Rb2 Sb6 Rb2 77.62(2) 3 3_545

loop_
_geom_bond_atom_site_label_1
_geom_bond_atom_site_label_2
_geom_bond_distance
_geom_bond_site_symmetry_2
Rb1 Sb6 3.6443(8) 3_445
Rb1 Sb6 3.6443(8) 3_455
Rb1 Sb4 3.6681(9) 7_556
Rb1 Sb4 3.6681(9) 7_546
Rb1 Sb5 3.6831(9) 3_445
Rb1 Sb5 3.6831(9) 3_455
Rb1 Cd6 3.9958(9) 3_445
Rb1 Mn6 3.9958(9) 3_445
Rb1 Cd6 3.9958(9) 3_455
Rb1 Mn6 3.9958(9) 3_455
Rb1 Mn4 4.0482(12) .
Rb2 Sb6 3.6498(9) 3_445
Rb2 Sb6 3.6498(9) 3_455
Rb2 Sb3 3.6822(9) 7_545
Rb2 Sb3 3.6822(9) 7
Rb2 Sb1 3.7514(9) 7_556
Rb2 Sb1 3.7514(9) 7_546
Rb2 Cd6 4.0753(13) 5_655
Rb2 Mn6 4.0753(13) 5_655
Rb2 Mn3 4.1118(13) .
Rb2 Cd3 4.1505(10) 7_545
Rb2 Mn3 4.1505(10) 7_545
Rb3 Sb4 3.6716(9) 7_546
Rb3 Sb4 3.6716(9) 7_556
Rb3 Sb2 3.7516(9) 3
Rb3 Sb2 3.7516(9) 3_545
Rb3 Sb2 3.8442(10) 7_556
Rb3 Sb2 3.8442(10) 7_546
Rb3 Cd2 3.9893(10) 7_556
Rb3 Mn2 3.9893(10) 7_556
Rb3 Cd2 3.9893(10) 7_546
Rb3 Mn2 3.9893(10) 7_546
Rb3 Mn4 4.1635(12) .
Rb4 Sb3 3.7204(6) 5
Rb4 Sb3 3.7204(6) 1_565
Rb4 Sb3 3.7204(6) 5_565
Rb4 Sb3 3.7205(6) .
Rb4 Mn1 4.1747(7) .
Rb4 Cd1 4.1747(7) 5
Rb4 Cd1 4.1747(7) 1_565
Rb4 Mn1 4.1747(7) 1_565
Rb4 Mn1 4.1747(7) 5
Rb4 Cd1 4.1747(7) 5_565
Rb4 Mn1 4.1747(7) 5_565
Mn1 Sb3 2.7762(9) .
Mn1 Sb1 2.8372(10) 5_556
Mn1 Sb5 3.0347(6) 3_455
Mn1 Sb5 3.0347(6) 3_445
Mn1 Rb4 4.1747(7) 1_545
Mn2 Sb4 2.8000(10) .
Mn2 Sb2 2.8357(10) .
Mn2 Sb5 2.9752(6) 3_445
Mn2 Sb5 2.9752(6) 3_455
Mn2 Cd4 3.3046(8) 7_556
Mn2 Cd4 3.3046(8) 7_546
Mn2 Rb3 3.9893(10) 7_556
Mn2 Rb3 3.9893(10) 7_546
Mn3 Sb6 2.8772(10) 5_655
Mn3 Sb6 2.8845(6) 3_455
Mn3 Sb6 2.8845(6) 3_445
Mn3 Sb3 2.9637(10) .
Mn3 Cd3 3.1885(10) 7
Mn3 Mn3 3.1885(10) 7
Mn3 Cd3 3.1885(10) 7_545
Mn3 Mn3 3.1885(10) 7_545
Mn3 Cd6 3.2204(7) 3_445
Mn3 Mn6 3.2204(7) 3_445
Mn3 Cd6 3.2204(7) 3_455
Mn3 Mn6 3.2204(7) 3_455
Mn4 Sb4 2.8625(6) 7_546
Mn4 Sb4 2.8625(6) 7_556
Mn4 Sb4 2.9079(10) .
Mn4 Sb5 3.0211(9) 5_656
Mn4 Cd4 3.2142(10) 7_546
Mn4 Mn4 3.2142(10) 7_546
Mn4 Cd4 3.2142(10) 7_556
Mn4 Mn4 3.2142(10) 7_556
Mn4 Cd2 3.3046(8) 7_556
Mn4 Cd2 3.3046(8) 7_546
Mn4 Rb1 4.0595(9) 7_556
Mn5 Sb5 2.8533(14) .
Mn5 Sb1 2.8715(9) 7_546
Mn5 Sb1 2.8715(9) 7_556
Mn5 Sb2 2.8738(9) 3
Mn5 Sb2 2.8738(9) 3_545
Mn6 Sb3 2.8648(6) 3_545
Mn6 Sb3 2.8648(6) 3
Mn6 Sb6 2.8702(10) .
Mn6 Sb5 3.0887(9) .
Mn6 Cd3 3.2204(7) 3
Mn6 Mn3 3.2204(7) 3
Mn6 Cd3 3.2204(7) 3_545
Mn6 Mn3 3.2204(7) 3_545
Mn6 Rb1 3.9958(9) 3
Mn6 Rb1 3.9958(9) 3_545
Mn6 Rb2 4.0752(13) 5_655
Sb1 Cd1 2.8372(10) 5_556
Sb1 Mn1 2.8372(10) 5_556
Sb1 Sb2 2.8663(9) 5_556
Sb1 Mn5 2.8716(9) 7_546
Sb1 Mn5 2.8716(9) 7_556
Sb1 Rb2 3.7513(9) 7_556
Sb1 Rb2 3.7513(9) 7_546
Sb1 Rb4 4.2171(7) 1_556
Sb1 Rb4 4.2171(7) 1_546
Sb2 Sb1 2.8662(9) 5_556
Sb2 Mn5 2.8738(9) 3_445
Sb2 Mn5 2.8738(9) 3_455
Sb2 Rb3 3.7517(9) 3_445
Sb2 Rb3 3.7517(9) 3_455
Sb2 Rb3 3.8443(10) 7_556
Sb2 Rb3 3.8443(10) 7_546
Sb3 Cd6 2.8648(6) 3_455
Sb3 Mn6 2.8648(6) 3_455
Sb3 Cd6 2.8648(6) 3_445
Sb3 Mn6 2.8648(6) 3_445
Sb3 Rb2 3.6821(9) 7_545
Sb3 Rb2 3.6821(9) 7
Sb3 Rb4 3.7205(6) 1_545
Sb4 Cd4 2.8625(6) 7_546
Sb4 Mn4 2.8625(6) 7_546
Sb4 Cd4 2.8625(6) 7_556
Sb4 Mn4 2.8625(6) 7_556
Sb4 Rb1 3.6681(9) 7_556
Sb4 Rb1 3.6681(9) 7_546
Sb4 Rb3 3.6717(9) 7_546
Sb4 Rb3 3.6717(9) 7_556
Sb5 Cd2 2.9752(6) 3
Sb5 Mn2 2.9752(6) 3
Sb5 Cd2 2.9752(6) 3_545
Sb5 Mn2 2.9752(6) 3_545
Sb5 Cd4 3.0210(9) 5_656
Sb5 Mn4 3.0210(9) 5_656
Sb5 Mn1 3.0348(6) 3_545
Sb5 Cd1 3.0348(6) 3_545
Sb5 Cd1 3.0348(6) 3
Sb5 Mn1 3.0348(6) 3
Sb6 Cd3 2.8772(10) 5_655
Sb6 Mn3 2.8772(10) 5_655
Sb6 Cd3 2.8845(6) 3_545
Sb6 Mn3 2.8845(6) 3_545
Sb6 Cd3 2.8845(6) 3
Sb6 Mn3 2.8845(6) 3
Sb6 Rb1 3.6443(8) 3
Sb6 Rb1 3.6443(8) 3_545
Sb6 Rb2 3.6498(9) 3
Sb6 Rb2 3.6498(9) 3_545
